data_7021296
loop_
_publ_author_name
'Mendiguchia, Barbara Sanz'
'Pucci, Daniela'
'Mastropietro, Teresa F.'
'Ghedini, Mauro'
'Crispini, Alessandra'

_publ_section_title
;
 Non-classical anticancer agents: on the way to water soluble zinc(ii)
 heteroleptic complexes.
;
_journal_issue 19
_journal_name_full 'Dalton transactions (Cambridge, England : 2003)'
_journal_page_first 6768
_journal_page_last 6774
_journal_paper_doi 10.1039/c3dt50367d
_journal_volume 42
_journal_year 2013
_chemical_formula_moiety 'C19 H17 Cl N2 O4 Zn, H2 O'
_chemical_formula_sum 'C19 H19 Cl N2 O5 Zn'
_chemical_formula_weight 456.18
_space_group_IT_number 14
_symmetry_cell_setting monoclinic
_symmetry_space_group_name_Hall '-P 2ybc'
_symmetry_space_group_name_H-M 'P 1 21/c 1'
_atom_sites_solution_hydrogens geom
_atom_sites_solution_primary direct
_atom_sites_solution_secondary difmap
_audit_creation_method SHELXL-97
_cell_angle_alpha 90.00
_cell_angle_beta 90.412(7)
_cell_angle_gamma 90.00
_cell_formula_units_Z 4
_cell_length_a 10.467(2)
_cell_length_b 9.202(2)
_cell_length_c 19.691(5)
_cell_measurement_reflns_used 7416
_cell_measurement_temperature 298(2)
_cell_measurement_theta_max 28.33
_cell_measurement_theta_min 2.96
_cell_volume 1896.5(7)
_computing_cell_refinement 'Bruker SMART'
_computing_data_collection 'Bruker SMART'
_computing_data_reduction 'Bruker SAINT'
_computing_molecular_graphics 'Bruker SHELXTL'
_computing_publication_material 'Bruker SHELXTL'
_computing_structure_refinement 'Bruker SHELXTL'
_computing_structure_solution 'Bruker SHELXTL'
_diffrn_ambient_temperature 298(2)
_diffrn_measured_fraction_theta_full 0.993
_diffrn_measured_fraction_theta_max 0.993
_diffrn_measurement_device_type 'CCD area detector'
_diffrn_measurement_method 'phi and omega scans'
_diffrn_radiation_monochromator graphite
_diffrn_radiation_type MoK\a
_diffrn_radiation_wavelength 0.71073
_diffrn_reflns_av_R_equivalents 0.0379
_diffrn_reflns_av_sigmaI/netI 0.0239
_diffrn_reflns_limit_h_max 14
_diffrn_reflns_limit_h_min -12
_diffrn_reflns_limit_k_max 13
_diffrn_reflns_limit_k_min -13
_diffrn_reflns_limit_l_max 27
_diffrn_reflns_limit_l_min -28
_diffrn_reflns_number 42512
_diffrn_reflns_theta_full 30.46
_diffrn_reflns_theta_max 30.46
_diffrn_reflns_theta_min 2.44
_diffrn_source 'fine-focus sealed tube'
_exptl_absorpt_coefficient_mu 1.470
_exptl_absorpt_correction_T_max 0.8835
_exptl_absorpt_correction_T_min 0.7014
_exptl_absorpt_correction_type multi-scan
_exptl_absorpt_process_details sadabs
_exptl_crystal_colour yellow
_exptl_crystal_density_diffrn 1.598
_exptl_crystal_density_method 'not measured'
_exptl_crystal_description parallelepiped
_exptl_crystal_F_000 936
_exptl_crystal_size_max 0.08
_exptl_crystal_size_mid 0.06
_exptl_crystal_size_min 0.05
_refine_diff_density_max 0.335
_refine_diff_density_min -0.313
_refine_diff_density_rms 0.063
_refine_ls_extinction_method none
_refine_ls_goodness_of_fit_ref 0.983
_refine_ls_hydrogen_treatment mixed
_refine_ls_matrix_type full
_refine_ls_number_parameters 259
_refine_ls_number_reflns 5711
_refine_ls_number_restraints 3
_refine_ls_restrained_S_all 0.984
_refine_ls_R_factor_all 0.0438
_refine_ls_R_factor_gt 0.0297
_refine_ls_shift/su_max 0.001
_refine_ls_shift/su_mean 0.000
_refine_ls_structure_factor_coef Fsqd
_refine_ls_weighting_details 'calc w=1/[\s^2^(Fo^2^)+(0.0495P)^2^+0.4948P] where P=(Fo^2^+2Fc^2^)/3'
_refine_ls_weighting_scheme calc
_refine_ls_wR_factor_gt 0.0806
_refine_ls_wR_factor_ref 0.0885
_reflns_number_gt 4484
_reflns_number_total 5711
_reflns_threshold_expression >2sigma(I)
_cod_data_source_file c3dt50367d.txt
_cod_data_source_block (1)
_cod_original_cell_volume 1896.6(8)
_cod_original_sg_symbol_Hall '-P 2ybc '
_cod_original_sg_symbol_H-M ' P 21/c'
_cod_original_formula_sum 'C19 H19 Cl N2 O5 Zn '
_cod_database_code 7021296

loop_
_symmetry_equiv_pos_as_xyz
'x, y, z'
'-x, y+1/2, -z+1/2'
'-x, -y, -z'
'x, -y-1/2, z-1/2'

loop_
_atom_site_label
_atom_site_type_symbol
_atom_site_fract_x
_atom_site_fract_y
_atom_site_fract_z
_atom_site_U_iso_or_equiv
_atom_site_adp_type
_atom_site_occupancy
_atom_site_symmetry_multiplicity
_atom_site_calc_flag
_atom_site_refinement_flags
Zn Zn 0.759216(16) 0.65788(2) 0.048010(9) 0.03138(7) Uani 1 1 d .
Cl Cl 0.89044(5) 0.84119(5) 0.01526(3) 0.04857(12) Uani 1 1 d .
O1 O 0.86951(11) 0.52021(13) 0.10330(6) 0.0386(3) Uani 1 1 d .
O2 O 0.70000(12) 0.70306(15) 0.14471(6) 0.0432(3) Uani 1 1 d .
O3 O 0.58473(12) 0.25692(14) -0.24465(6) 0.0453(3) Uani 1 1 d .
H3A H 0.5387 0.1712 -0.2280 0.054 Uiso 1 1 d R
O4 O 0.24014(12) 0.96062(14) -0.12389(7) 0.0450(3) Uani 1 1 d .
H4A H 0.2031 1.0226 -0.0955 0.054 Uiso 1 1 d R
N1 N 0.74691(11) 0.51765(15) -0.03567(7) 0.0313(3) Uani 1 1 d .
N2 N 0.57857(12) 0.70814(15) 0.00687(6) 0.0306(3) Uani 1 1 d .
C1 C 0.83609(14) 0.42056(19) -0.05317(9) 0.0358(3) Uani 1 1 d .
H1 H 0.9078 0.4100 -0.0255 0.043 Uiso 1 1 calc R
C2 C 0.82575(15) 0.33599(18) -0.11037(9) 0.0369(4) Uani 1 1 d .
H2 H 0.8900 0.2703 -0.1211 0.044 Uiso 1 1 calc R
C3 C 0.71891(16) 0.34909(17) -0.15206(8) 0.0345(3) Uani 1 1 d .
C4 C 0.62544(15) 0.44877(18) -0.13349(8) 0.0331(3) Uani 1 1 d .
H4 H 0.5520 0.4596 -0.1599 0.040 Uiso 1 1 calc R
C5 C 0.64263(14) 0.53172(16) -0.07546(7) 0.0284(3) Uani 1 1 d .
C6 C 0.54792(14) 0.64108(16) -0.05171(8) 0.0281(3) Uani 1 1 d .
C7 C 0.43508(15) 0.67305(16) -0.08632(8) 0.0310(3) Uani 1 1 d .
H7 H 0.4152 0.6253 -0.1267 0.037 Uiso 1 1 calc R
C8 C 0.35260(14) 0.77622(17) -0.06043(8) 0.0316(3) Uani 1 1 d .
C9 C 0.38532(16) 0.84425(17) 0.00015(9) 0.0356(3) Uani 1 1 d .
H9 H 0.3317 0.9139 0.0189 0.043 Uiso 1 1 calc R
C10 C 0.49830(16) 0.80723(18) 0.03216(8) 0.0359(3) Uani 1 1 d .
H10 H 0.5195 0.8528 0.0729 0.043 Uiso 1 1 calc R
C11 C 0.70730(18) 0.2583(2) -0.21530(10) 0.0507(5) Uani 1 1 d .
H11B H 0.7673 0.2945 -0.2486 0.061 Uiso 1 1 calc R
H11A H 0.7316 0.1592 -0.2044 0.061 Uiso 1 1 calc R
C12 C 0.23096(16) 0.81816(18) -0.09733(10) 0.0384(4) Uani 1 1 d .
H12B H 0.2150 0.7502 -0.1341 0.046 Uiso 1 1 calc R
H12A H 0.1596 0.8130 -0.0662 0.046 Uiso 1 1 calc R
C13 C 0.87000(14) 0.54601(16) 0.16716(8) 0.0308(3) Uani 1 1 d .
C14 C 0.77228(15) 0.64925(17) 0.19110(8) 0.0327(3) Uani 1 1 d .
C15 C 0.75394(18) 0.6900(2) 0.25918(9) 0.0441(4) Uani 1 1 d .
H15 H 0.6868 0.7546 0.2657 0.053 Uiso 1 1 calc R
C16 C 0.8179(2) 0.6513(2) 0.31821(10) 0.0479(4) Uani 1 1 d .
H16 H 0.7858 0.6925 0.3577 0.058 Uiso 1 1 calc R
C17 C 0.92154(18) 0.5612(2) 0.32752(10) 0.0478(4) Uani 1 1 d .
H17 H 0.9521 0.5512 0.3717 0.057 Uiso 1 1 calc R
C18 C 0.98458(17) 0.4845(2) 0.27788(10) 0.0455(4) Uani 1 1 d .
H18 H 1.0536 0.4297 0.2933 0.055 Uiso 1 1 calc R
C19 C 0.96120(16) 0.47608(19) 0.20857(9) 0.0393(4) Uani 1 1 d .
H19 H 1.0152 0.4133 0.1854 0.047 Uiso 1 1 calc R
O5 O 0.47006(17) 0.02436(18) 0.80838(10) 0.0662(5) Uani 1 1 d D
H1W H 0.3962(18) 0.027(2) 0.8285(11) 0.050 Uiso 1 1 d D
H2W H 0.4816(19) -0.058(2) 0.7936(11) 0.050 Uiso 1 1 d D

loop_
_atom_site_aniso_label
_atom_site_aniso_U_11
_atom_site_aniso_U_22
_atom_site_aniso_U_33
_atom_site_aniso_U_23
_atom_site_aniso_U_13
_atom_site_aniso_U_12
Zn 0.03172(10) 0.03391(11) 0.02846(10) 0.00024(7) -0.00413(7) 0.00042(7)
Cl 0.0489(3) 0.0410(2) 0.0559(3) 0.0015(2) 0.0088(2) -0.00916(18)
O1 0.0464(7) 0.0373(6) 0.0321(6) -0.0009(5) -0.0043(5) 0.0081(5)
O2 0.0404(6) 0.0576(8) 0.0316(6) 0.0024(6) -0.0030(5) 0.0152(6)
O3 0.0516(7) 0.0428(7) 0.0414(7) -0.0045(6) -0.0100(5) 0.0010(6)
O4 0.0469(7) 0.0356(6) 0.0525(8) 0.0062(6) -0.0067(6) 0.0101(5)
N1 0.0283(6) 0.0343(7) 0.0311(6) -0.0005(5) -0.0017(5) 0.0007(5)
N2 0.0328(6) 0.0318(6) 0.0273(6) -0.0004(5) -0.0028(5) 0.0022(5)
C1 0.0267(7) 0.0421(9) 0.0385(9) -0.0014(7) -0.0018(6) 0.0033(6)
C2 0.0293(7) 0.0410(9) 0.0403(9) -0.0040(7) 0.0042(6) 0.0047(6)
C3 0.0336(8) 0.0366(8) 0.0334(8) -0.0035(6) 0.0042(6) -0.0006(6)
C4 0.0323(7) 0.0384(8) 0.0285(7) -0.0025(6) -0.0029(6) 0.0024(6)
C5 0.0277(7) 0.0308(7) 0.0268(7) 0.0017(6) 0.0013(5) -0.0008(6)
C6 0.0292(7) 0.0287(7) 0.0265(7) 0.0025(6) -0.0002(5) -0.0004(5)
C7 0.0322(7) 0.0312(8) 0.0296(7) 0.0005(6) -0.0032(6) 0.0000(6)
C8 0.0312(7) 0.0275(7) 0.0359(8) 0.0054(6) -0.0008(6) 0.0004(6)
C9 0.0372(8) 0.0326(8) 0.0370(8) -0.0007(6) 0.0000(6) 0.0068(6)
C10 0.0406(8) 0.0361(8) 0.0308(8) -0.0048(6) -0.0040(6) 0.0040(7)
C11 0.0445(10) 0.0610(13) 0.0464(10) -0.0212(9) -0.0032(8) 0.0079(9)
C12 0.0344(8) 0.0346(8) 0.0460(10) 0.0036(7) -0.0068(7) 0.0022(6)
C13 0.0313(7) 0.0284(7) 0.0326(8) 0.0019(6) -0.0040(6) -0.0048(6)
C14 0.0302(7) 0.0364(8) 0.0316(8) 0.0021(6) -0.0025(6) -0.0011(6)
C15 0.0417(9) 0.0556(11) 0.0349(9) -0.0035(8) -0.0008(7) 0.0072(8)
C16 0.0535(11) 0.0579(12) 0.0324(9) -0.0059(8) -0.0032(8) -0.0023(9)
C17 0.0492(10) 0.0579(12) 0.0359(9) 0.0040(8) -0.0157(7) -0.0074(9)
C18 0.0401(9) 0.0507(11) 0.0454(10) 0.0082(8) -0.0153(7) -0.0005(8)
C19 0.0365(8) 0.0391(9) 0.0421(9) 0.0041(7) -0.0045(7) 0.0031(7)
O5 0.0674(10) 0.0520(9) 0.0794(12) -0.0171(8) 0.0204(9) -0.0114(8)

loop_
_atom_type_symbol
_atom_type_description
_atom_type_scat_dispersion_real
_atom_type_scat_dispersion_imag
_atom_type_scat_source
C C 0.0033 0.0016 'International Tables Vol C Tables 4.2.6.8 and 6.1.1.4'
H H 0.0000 0.0000 'International Tables Vol C Tables 4.2.6.8 and 6.1.1.4'
N N 0.0061 0.0033 'International Tables Vol C Tables 4.2.6.8 and 6.1.1.4'
O O 0.0106 0.0060 'International Tables Vol C Tables 4.2.6.8 and 6.1.1.4'
Cl Cl 0.1484 0.1585 'International Tables Vol C Tables 4.2.6.8 and 6.1.1.4'
Zn Zn 0.2839 1.4301 'International Tables Vol C Tables 4.2.6.8 and 6.1.1.4'

loop_
_geom_angle_atom_site_label_1
_geom_angle_atom_site_label_2
_geom_angle_atom_site_label_3
_geom_angle
O1 Zn O2 78.61(5)
O1 Zn N1 93.97(5)
O2 Zn N1 146.93(6)
O1 Zn N2 148.40(5)
O2 Zn N2 92.07(5)
N1 Zn N2 77.44(5)
O1 Zn Cl 105.87(4)
O2 Zn Cl 107.49(4)
N1 Zn Cl 105.53(4)
N2 Zn Cl 105.73(4)
C13 O1 Zn 114.23(10)
C14 O2 Zn 113.76(11)
C1 N1 C5 118.59(13)
C1 N1 Zn 125.03(10)
C5 N1 Zn 116.33(10)
C10 N2 C6 119.03(13)
C10 N2 Zn 124.86(11)
C6 N2 Zn 115.96(10)
N1 C1 C2 122.58(15)
C1 C2 C3 119.64(15)
C2 C3 C4 117.83(15)
C2 C3 C11 120.10(15)
C4 C3 C11 122.07(15)
C5 C4 C3 119.51(14)
N1 C5 C4 121.84(14)
N1 C5 C6 114.90(13)
C4 C5 C6 123.25(14)
N2 C6 C7 121.31(14)
N2 C6 C5 115.08(13)
C7 C6 C5 123.61(14)
C8 C7 C6 119.65(14)
C7 C8 C9 118.40(14)
C7 C8 C12 121.60(15)
C9 C8 C12 119.99(14)
C10 C9 C8 119.15(15)
N2 C10 C9 122.47(15)
O3 C11 C3 114.47(15)
O4 C12 C8 110.79(13)
O1 C13 C19 118.86(15)
O1 C13 C14 115.81(14)
C19 C13 C14 125.33(15)
O2 C14 C15 119.51(15)
O2 C14 C13 115.35(14)
C15 C14 C13 125.14(15)
C16 C15 C14 131.57(18)
C17 C16 C15 130.00(18)
C16 C17 C18 126.52(17)
C17 C18 C19 130.12(17)
C18 C19 C13 131.23(17)

loop_
_geom_bond_atom_site_label_1
_geom_bond_atom_site_label_2
_geom_bond_distance
Zn O1 2.0260(12)
Zn O2 2.0493(13)
Zn N1 2.0961(14)
Zn N2 2.1033(13)
Zn Cl 2.2717(6)
O1 C13 1.2797(19)
O2 C14 1.2815(19)
O3 C11 1.403(2)
O4 C12 1.415(2)
N1 C1 1.339(2)
N1 C5 1.3452(18)
N2 C10 1.338(2)
N2 C6 1.345(2)
C1 C2 1.373(2)
C2 C3 1.388(2)
C3 C4 1.392(2)
C3 C11 1.504(2)
C4 C5 1.385(2)
C5 C6 1.490(2)
C6 C7 1.391(2)
C7 C8 1.383(2)
C8 C9 1.388(2)
C8 C12 1.512(2)
C9 C10 1.379(2)
C13 C19 1.407(2)
C13 C14 1.476(2)
C14 C15 1.407(2)
C15 C16 1.384(3)
C16 C17 1.377(3)
C17 C18 1.378(3)
C18 C19 1.387(3)

loop_
_geom_hbond_atom_site_label_D
_geom_hbond_atom_site_label_H
_geom_hbond_atom_site_label_A
_geom_hbond_distance_DH
_geom_hbond_distance_HA
_geom_hbond_distance_DA
_geom_hbond_angle_DHA
_geom_hbond_site_symmetry_A
O3 H3A O5 0.98 1.69 2.670(2) 173.6 1_554
O5 H1W O4 0.872(17) 1.986(19) 2.822(2) 160(2) 1_546
O5 H2W O3 0.817(18) 2.08(2) 2.820(2) 151(2) 2_645
